data_7249969
loop_
_publ_author_name
'Nowak, Przemys\/law'
'Pietrzak, Anna'
'Dudek, Marta K.'

_publ_section_title
;
 Understanding the stability of the amorphous form of darifenacin
;
_journal_issue 13
_journal_name_full CrystEngComm
_journal_page_first 1927
_journal_page_last 1938
_journal_paper_doi 10.1039/D4CE01257G
_journal_volume 27
_journal_year 2025
_chemical_absolute_configuration syn
_chemical_formula_moiety 'C28 H30 N2 O2, C7 H8'
_chemical_formula_sum 'C35 H38 N2 O2'
_chemical_formula_weight 518.67
_chemical_name_common 'darifenacin solvate with toluene'
_space_group_crystal_system monoclinic
_space_group_IT_number 4
_space_group_name_Hall 'P 2yb'
_space_group_name_H-M_alt 'P 1 21 1'
_atom_sites_solution_hydrogens mixed
_atom_sites_solution_primary other
_audit_creation_method SHELXL-2019/3
_audit_update_record
;
2025-02-13 deposited with the CCDC.	2025-02-18 downloaded from the CCDC.
;
_cell_angle_alpha 90
_cell_angle_beta 113.0220(10)
_cell_angle_gamma 90
_cell_formula_units_Z 2
_cell_length_a 12.23630(10)
_cell_length_b 8.78740(10)
_cell_length_c 14.0356(2)
_cell_measurement_reflns_used 27399
_cell_measurement_temperature 99.99(10)
_cell_measurement_theta_max 76.4500
_cell_measurement_theta_min 3.4140
_cell_volume 1388.98(3)
_computing_cell_refinement 'CrysAlisPro 1.171.41.123a (Rigaku OD, 2022)'
_computing_data_collection 'CrysAlisPro 1.171.41.123a (Rigaku OD, 2022)'
_computing_data_reduction 'CrysAlisPro 1.171.41.123a (Rigaku OD, 2022)'
_computing_structure_refinement 'SHELXL-2019/3 (Sheldrick, 2019)'
_computing_structure_solution 'SHELXT 2018/2 (Sheldrick, 2019)'
_diffrn_ambient_temperature 99.99(10)
_diffrn_measured_fraction_theta_full 1.000
_diffrn_measured_fraction_theta_max 0.963
_diffrn_measurement_device_type 'XtaLAB Synergy, Dualflex, HyPix'
_diffrn_measurement_method '\w scans'
_diffrn_radiation_type CuK\a
_diffrn_radiation_wavelength 1.54184
_diffrn_reflns_av_R_equivalents 0.0643
_diffrn_reflns_av_unetI/netI 0.0336
_diffrn_reflns_Laue_measured_fraction_full 1.000
_diffrn_reflns_Laue_measured_fraction_max 0.963
_diffrn_reflns_limit_h_max 14
_diffrn_reflns_limit_h_min -15
_diffrn_reflns_limit_k_max 11
_diffrn_reflns_limit_k_min -10
_diffrn_reflns_limit_l_max 16
_diffrn_reflns_limit_l_min -17
_diffrn_reflns_number 37677
_diffrn_reflns_point_group_measured_fraction_full 0.994
_diffrn_reflns_point_group_measured_fraction_max 0.923
_diffrn_reflns_theta_full 67.684
_diffrn_reflns_theta_max 76.919
_diffrn_reflns_theta_min 3.421
_diffrn_source 'micro-focus sealed X-ray tube'
_exptl_absorpt_coefficient_mu 0.594
_exptl_absorpt_correction_T_max 1.000
_exptl_absorpt_correction_T_min 0.680
_exptl_absorpt_correction_type gaussian
_exptl_absorpt_process_details
;
CrysAlisPro 1.171.41.123a (Rigaku Oxford Diffraction, 2022)
Numerical absorption correction based on gaussian integration over
a multifaceted crystal model
Empirical absorption correction using spherical harmonics,
implemented in SCALE3 ABSPACK scaling algorithm.
;
_exptl_crystal_colour colorless
_exptl_crystal_density_diffrn 1.240
_exptl_crystal_description plate
_exptl_crystal_F_000 556
_exptl_crystal_recrystallization_method 'Re-crystallisation from solvent: toluene'
_exptl_crystal_size_max 0.220
_exptl_crystal_size_mid 0.100
_exptl_crystal_size_min 0.040
_refine_diff_density_max 0.203
_refine_diff_density_min -0.181
_refine_diff_density_rms 0.038
_refine_ls_abs_structure_details
;
 Flack x determined using 2092 quotients [(I+)-(I-)]/[(I+)+(I-)]
 (Parsons, Flack and Wagner, Acta Cryst. B69 (2013) 249-259).
;
_refine_ls_abs_structure_Flack 0.11(14)
_refine_ls_extinction_method none
_refine_ls_goodness_of_fit_ref 1.066
_refine_ls_hydrogen_treatment mixed
_refine_ls_matrix_type full
_refine_ls_number_parameters 400
_refine_ls_number_reflns 5409
_refine_ls_number_restraints 213
_refine_ls_restrained_S_all 1.050
_refine_ls_R_factor_all 0.0501
_refine_ls_R_factor_gt 0.0446
_refine_ls_shift/su_max 0.001
_refine_ls_shift/su_mean 0.000
_refine_ls_structure_factor_coef Fsqd
_refine_ls_weighting_details 'w=1/[\s^2^(Fo^2^)+(0.0325P)^2^+0.7647P] where P=(Fo^2^+2Fc^2^)/3'
_refine_ls_weighting_scheme calc
_refine_ls_wR_factor_gt 0.0950
_refine_ls_wR_factor_ref 0.0971
_reflns_Friedel_coverage 0.797
_reflns_Friedel_fraction_full 0.988
_reflns_Friedel_fraction_max 0.878
_reflns_number_gt 5106
_reflns_number_total 5409
_reflns_threshold_expression 'I > 2\s(I)'
_cod_data_source_file d4ce01257g2.cif
_cod_data_source_block exp_143_cut_Rint
_cod_depositor_comments 'Adding full bibliography for 7249968--7249969.cif.'
_cod_original_sg_symbol_H-M 'P 21'
_cod_database_code 7249969
_shelx_shelxl_version_number 2019/3
_shelx_space_group_comment
;
The symmetry employed for this shelxl refinement is uniquely defined
by the following loop, which should always be used as a source of
symmetry information in preference to the above space-group names.
They are only intended as comments.
;
_shelx_estimated_absorpt_t_min 0.880
_shelx_estimated_absorpt_t_max 0.977
_oxdiff_exptl_absorpt_empirical_full_min 0.612
_oxdiff_exptl_absorpt_empirical_full_max 2.724
_oxdiff_exptl_absorpt_empirical_details
;
Empirical correction (ABSPACK) includes:
- Absorption correction using spherical harmonics
- Frame scaling
- Detector area scaling
;

loop_
_space_group_symop_operation_xyz
'x, y, z'
'-x, y+1/2, -z'

loop_
_atom_site_label
_atom_site_type_symbol
_atom_site_fract_x
_atom_site_fract_y
_atom_site_fract_z
_atom_site_U_iso_or_equiv
_atom_site_adp_type
_atom_site_occupancy
_atom_site_site_symmetry_order
_atom_site_calc_flag
_atom_site_refinement_flags_posn
_atom_site_refinement_flags_adp
_atom_site_refinement_flags_occupancy
_atom_site_disorder_assembly
_atom_site_disorder_group
C29A C 0.6770(2) 0.6134(3) 0.46635(18) 0.0300(9) Uani 0.759(4) 1 d DG U P A 1
C30A C 0.5636(2) 0.6638(4) 0.45101(19) 0.0327(11) Uani 0.759(4) 1 d G U P A 1
H30A H 0.498152 0.638253 0.389121 0.039 Uiso 0.759(4) 1 calc R U P A 1
C31A C 0.54611(19) 0.7515(4) 0.5262(2) 0.0342(10) Uani 0.759(4) 1 d G U P A 1
H31A H 0.468649 0.785987 0.515735 0.041 Uiso 0.759(4) 1 calc R U P A 1
C32A C 0.6419(3) 0.7889(4) 0.6168(2) 0.0332(10) Uani 0.759(4) 1 d G U P A 1
H32A H 0.629938 0.848887 0.668176 0.040 Uiso 0.759(4) 1 calc R U P A 1
C33A C 0.7553(2) 0.7385(4) 0.63211(18) 0.0310(11) Uani 0.759(4) 1 d G U P A 1
H33A H 0.820732 0.764054 0.694003 0.037 Uiso 0.759(4) 1 calc R U P A 1
C34A C 0.77278(18) 0.6508(4) 0.5569(2) 0.0309(10) Uani 0.759(4) 1 d G U P A 1
H34A H 0.850237 0.616320 0.567390 0.037 Uiso 0.759(4) 1 calc R U P A 1
C35A C 0.6975(5) 0.5244(6) 0.3823(4) 0.0404(13) Uani 0.759(4) 1 d D U P A 1
H35A H 0.753992 0.441876 0.413813 0.061 Uiso 0.759(4) 1 calc R U P A 1
H35B H 0.729672 0.592346 0.344326 0.061 Uiso 0.759(4) 1 calc R U P A 1
H35C H 0.622043 0.481455 0.334510 0.061 Uiso 0.759(4) 1 calc R U P A 1
C29B C 0.6780(8) 0.6703(11) 0.5440(6) 0.032(2) Uani 0.241(4) 1 d DG U P A 2
C30B C 0.7650(6) 0.6041(13) 0.5170(7) 0.041(3) Uani 0.241(4) 1 d G U P A 2
H30B H 0.845154 0.601934 0.565358 0.049 Uiso 0.241(4) 1 calc R U P A 2
C31B C 0.7348(9) 0.5410(13) 0.4191(8) 0.047(4) Uani 0.241(4) 1 d G U P A 2
H31B H 0.794256 0.495712 0.400680 0.056 Uiso 0.241(4) 1 calc R U P A 2
C32B C 0.6175(10) 0.5441(12) 0.3483(6) 0.044(3) Uani 0.241(4) 1 d G U P A 2
H32B H 0.596843 0.500955 0.281466 0.052 Uiso 0.241(4) 1 calc R U P A 2
C33B C 0.5305(7) 0.6103(13) 0.3753(7) 0.041(3) Uani 0.241(4) 1 d G U P A 2
H33B H 0.450327 0.612421 0.326929 0.049 Uiso 0.241(4) 1 calc R U P A 2
C34B C 0.5607(7) 0.6734(13) 0.4731(8) 0.031(3) Uani 0.241(4) 1 d G U P A 2
H34B H 0.501223 0.718645 0.491606 0.038 Uiso 0.241(4) 1 calc R U P A 2
C35B C 0.7129(16) 0.750(2) 0.6454(11) 0.039(4) Uani 0.241(4) 1 d D U P A 2
H35D H 0.643298 0.801077 0.649057 0.059 Uiso 0.241(4) 1 calc R U P A 2
H35E H 0.774031 0.826468 0.651862 0.059 Uiso 0.241(4) 1 calc R U P A 2
H35F H 0.744372 0.676464 0.701868 0.059 Uiso 0.241(4) 1 calc R U P A 2
O1 O -0.02872(17) 0.8994(2) 0.27456(14) 0.0260(4) Uani 1 1 d . . . . .
N1 N 0.43602(18) 0.5315(3) 0.76431(16) 0.0177(4) Uani 1 1 d . . . . .
C8 C 0.1438(2) 0.7579(3) 0.3451(2) 0.0214(5) Uani 1 1 d . . . . .
O2 O 0.52054(15) 0.6444(2) 1.07915(14) 0.0252(4) Uani 1 1 d . . . . .
N2 N 0.6814(2) 0.7915(3) 1.15681(17) 0.0214(5) Uani 1 1 d . . . . .
H2A H 0.650(3) 0.846(4) 1.192(3) 0.032 Uiso 1 1 d . U . . .
H2B H 0.753(3) 0.825(4) 1.161(2) 0.032 Uiso 1 1 d . U . . .
C2 C 0.1516(3) 0.8334(4) 0.2519(2) 0.0335(7) Uani 1 1 d . . . . .
H2C H 0.156419 0.757264 0.201759 0.040 Uiso 1 1 calc R U . . .
H2D H 0.221238 0.901897 0.271915 0.040 Uiso 1 1 calc R U . . .
C1 C 0.0354(3) 0.9232(4) 0.2073(2) 0.0308(6) Uani 1 1 d . . . . .
H1A H 0.052320 1.032815 0.204087 0.037 Uiso 1 1 calc R U . . .
H1B H -0.013005 0.887475 0.136347 0.037 Uiso 1 1 calc R U . . .
C7 C 0.0393(2) 0.8028(3) 0.35295(19) 0.0194(5) Uani 1 1 d . . . . .
C6 C 0.0068(2) 0.7510(3) 0.4312(2) 0.0223(6) Uani 1 1 d . . . . .
H6 H -0.065899 0.780967 0.435102 0.027 Uiso 1 1 calc R U . . .
C5 C 0.0852(2) 0.6531(3) 0.5038(2) 0.0226(6) Uani 1 1 d . . . . .
H5 H 0.064842 0.615912 0.558332 0.027 Uiso 1 1 calc R U . . .
C4 C 0.1923(2) 0.6076(3) 0.4998(2) 0.0221(6) Uani 1 1 d . . . . .
C3 C 0.2206(2) 0.6609(3) 0.4183(2) 0.0225(6) Uani 1 1 d . . . . .
H3 H 0.292652 0.630413 0.413230 0.027 Uiso 1 1 calc R U . . .
C9 C 0.2799(3) 0.5134(3) 0.5859(2) 0.0286(6) Uani 1 1 d . . . . .
H9A H 0.331770 0.456267 0.559323 0.034 Uiso 1 1 calc R U . . .
H9B H 0.236509 0.439030 0.611043 0.034 Uiso 1 1 calc R U . . .
C10 C 0.3552(2) 0.6156(3) 0.67466(19) 0.0193(5) Uani 1 1 d . . . . .
H10A H 0.402215 0.684914 0.649796 0.023 Uiso 1 1 calc R U . . .
H10B H 0.302115 0.679005 0.696393 0.023 Uiso 1 1 calc R U . . .
C11 C 0.4927(2) 0.6312(3) 0.8539(2) 0.0257(6) Uani 1 1 d . . . . .
H11A H 0.435185 0.665493 0.883183 0.031 Uiso 1 1 calc R U . . .
H11B H 0.528881 0.721334 0.835449 0.031 Uiso 1 1 calc R U . . .
C12 C 0.5873(2) 0.5274(3) 0.92923(19) 0.0196(5) Uani 1 1 d . . . . .
H12 H 0.545252 0.452910 0.956954 0.024 Uiso 1 1 calc R U . . .
C13 C 0.6318(2) 0.4385(4) 0.8563(2) 0.0239(6) Uani 1 1 d . . . . .
H13A H 0.708816 0.479381 0.860250 0.029 Uiso 1 1 calc R U . . .
H13B H 0.641643 0.329167 0.874918 0.029 Uiso 1 1 calc R U . . .
C14 C 0.5367(3) 0.4606(4) 0.7492(2) 0.0331(7) Uani 1 1 d . . . . .
H14A H 0.565778 0.527457 0.707353 0.040 Uiso 1 1 calc R U . . .
H14B H 0.513007 0.361655 0.713312 0.040 Uiso 1 1 calc R U . . .
C15 C 0.6844(2) 0.6066(3) 1.02432(19) 0.0172(5) Uani 1 1 d . . . . .
C23 C 0.7530(2) 0.7225(3) 0.98686(18) 0.0180(5) Uani 1 1 d . . . . .
C28 C 0.7090(2) 0.8700(3) 0.95758(19) 0.0209(6) Uani 1 1 d . . . . .
H28 H 0.639222 0.901407 0.966314 0.025 Uiso 1 1 calc R U . . .
C27 C 0.7659(3) 0.9708(4) 0.9160(2) 0.0268(6) Uani 1 1 d . . . . .
H27 H 0.734425 1.070131 0.896340 0.032 Uiso 1 1 calc R U . . .
C26 C 0.8681(2) 0.9279(4) 0.9030(2) 0.0276(6) Uani 1 1 d . . . . .
H26 H 0.906781 0.997259 0.874570 0.033 Uiso 1 1 calc R U . . .
C25 C 0.9136(2) 0.7827(4) 0.9319(2) 0.0254(6) Uani 1 1 d . . . . .
H25 H 0.983837 0.752543 0.923542 0.031 Uiso 1 1 calc R U . . .
C24 C 0.8563(2) 0.6813(3) 0.97306(19) 0.0205(5) Uani 1 1 d . . . . .
H24 H 0.888022 0.582045 0.992216 0.025 Uiso 1 1 calc R U . . .
C17 C 0.7671(2) 0.4868(3) 1.09797(19) 0.0170(5) Uani 1 1 d . . . . .
C18 C 0.8700(2) 0.5338(3) 1.1813(2) 0.0204(5) Uani 1 1 d . . . . .
H18 H 0.890277 0.638770 1.188605 0.025 Uiso 1 1 calc R U . . .
C19 C 0.9425(2) 0.4313(3) 1.25302(19) 0.0219(6) Uani 1 1 d . . . . .
H19 H 1.011006 0.466351 1.309235 0.026 Uiso 1 1 calc R U . . .
C20 C 0.9155(2) 0.2779(3) 1.2430(2) 0.0222(6) Uani 1 1 d . . . . .
H20 H 0.965191 0.207068 1.291950 0.027 Uiso 1 1 calc R U . . .
C21 C 0.8155(2) 0.2286(3) 1.1609(2) 0.0230(6) Uani 1 1 d . . . . .
H21 H 0.797020 0.123136 1.153061 0.028 Uiso 1 1 calc R U . . .
C22 C 0.7414(2) 0.3319(3) 1.0896(2) 0.0209(5) Uani 1 1 d . . . . .
H22 H 0.672304 0.296126 1.034420 0.025 Uiso 1 1 calc R U . . .
C16 C 0.6203(2) 0.6843(3) 1.08858(18) 0.0180(5) Uani 1 1 d . . . . .

loop_
_atom_site_aniso_label
_atom_site_aniso_U_11
_atom_site_aniso_U_22
_atom_site_aniso_U_33
_atom_site_aniso_U_23
_atom_site_aniso_U_13
_atom_site_aniso_U_12
C29A 0.0354(19) 0.0199(19) 0.0322(19) 0.0051(16) 0.0102(16) -0.0042(16)
C30A 0.029(2) 0.034(2) 0.030(2) 0.007(2) 0.0060(17) -0.0103(19)
C31A 0.0251(17) 0.041(2) 0.037(2) 0.0077(19) 0.0124(15) -0.0044(17)
C32A 0.030(2) 0.038(2) 0.033(2) 0.0037(19) 0.0141(18) -0.0047(19)
C33A 0.024(2) 0.032(2) 0.033(2) 0.0046(18) 0.0058(18) -0.004(2)
C34A 0.0272(19) 0.027(2) 0.034(2) 0.0056(19) 0.0068(17) -0.0003(17)
C35A 0.051(3) 0.027(2) 0.041(3) -0.004(2) 0.015(3) -0.003(2)
C29B 0.032(4) 0.031(4) 0.032(4) 0.010(4) 0.012(3) -0.004(4)
C30B 0.038(5) 0.033(6) 0.039(6) 0.008(5) 0.001(5) -0.004(5)
C31B 0.045(7) 0.034(6) 0.049(7) 0.009(6) 0.005(6) -0.005(6)
C32B 0.047(6) 0.031(6) 0.038(6) 0.004(5) 0.000(5) -0.009(5)
C33B 0.037(5) 0.037(6) 0.037(5) 0.002(5) 0.001(5) -0.006(5)
C34B 0.023(5) 0.036(5) 0.033(5) 0.006(5) 0.008(4) -0.006(5)
C35B 0.030(8) 0.040(8) 0.039(7) 0.001(6) 0.005(6) -0.008(7)
O1 0.0281(10) 0.0230(11) 0.0237(9) 0.0071(8) 0.0067(8) 0.0043(8)
N1 0.0158(9) 0.0191(11) 0.0150(10) 0.0011(9) 0.0026(8) 0.0007(9)
C8 0.0229(12) 0.0207(14) 0.0206(12) -0.0032(11) 0.0085(10) -0.0036(11)
O2 0.0168(8) 0.0350(12) 0.0241(9) -0.0049(9) 0.0083(7) -0.0007(8)
N2 0.0196(11) 0.0230(12) 0.0222(11) -0.0061(10) 0.0087(9) 0.0003(9)
C2 0.0472(19) 0.0282(17) 0.0353(16) 0.0049(13) 0.0270(15) 0.0023(14)
C1 0.0405(16) 0.0290(16) 0.0210(13) 0.0033(13) 0.0100(12) -0.0043(14)
C7 0.0209(12) 0.0160(13) 0.0170(12) 0.0001(10) 0.0026(10) -0.0005(10)
C6 0.0198(12) 0.0227(15) 0.0248(13) -0.0003(11) 0.0093(10) 0.0020(11)
C5 0.0285(13) 0.0219(14) 0.0171(12) 0.0003(11) 0.0085(10) 0.0013(11)
C4 0.0229(13) 0.0192(14) 0.0172(12) -0.0045(11) 0.0003(10) 0.0006(11)
C3 0.0160(11) 0.0228(14) 0.0258(13) -0.0052(12) 0.0050(10) -0.0006(11)
C9 0.0276(14) 0.0237(16) 0.0238(14) -0.0007(12) -0.0015(11) 0.0033(12)
C10 0.0181(11) 0.0189(14) 0.0177(12) 0.0018(10) 0.0034(10) -0.0004(10)
C11 0.0229(13) 0.0286(17) 0.0183(12) -0.0060(12) 0.0002(10) 0.0081(12)
C12 0.0153(11) 0.0231(14) 0.0176(12) -0.0023(11) 0.0033(9) 0.0030(10)
C13 0.0183(12) 0.0298(16) 0.0203(12) -0.0061(12) 0.0038(10) 0.0032(11)
C14 0.0316(15) 0.047(2) 0.0187(13) -0.0006(13) 0.0071(12) 0.0191(14)
C15 0.0137(11) 0.0211(13) 0.0148(11) -0.0009(10) 0.0033(9) 0.0017(10)
C23 0.0161(11) 0.0235(14) 0.0121(11) -0.0004(10) 0.0029(9) 0.0012(10)
C28 0.0194(12) 0.0232(15) 0.0187(12) -0.0005(11) 0.0059(10) 0.0022(10)
C27 0.0304(14) 0.0223(14) 0.0250(14) 0.0034(12) 0.0079(11) 0.0015(12)
C26 0.0294(14) 0.0322(17) 0.0229(13) 0.0001(12) 0.0121(11) -0.0074(13)
C25 0.0213(12) 0.0362(17) 0.0205(13) -0.0036(12) 0.0099(10) -0.0022(12)
C24 0.0187(12) 0.0240(15) 0.0174(12) -0.0019(10) 0.0055(9) 0.0033(10)
C17 0.0148(11) 0.0212(13) 0.0157(11) 0.0002(10) 0.0065(9) 0.0015(10)
C18 0.0194(12) 0.0189(13) 0.0201(12) -0.0011(11) 0.0046(10) 0.0008(11)
C19 0.0171(12) 0.0272(15) 0.0173(12) 0.0000(11) 0.0022(10) 0.0021(11)
C20 0.0203(12) 0.0267(15) 0.0196(12) 0.0062(11) 0.0077(10) 0.0045(11)
C21 0.0242(13) 0.0181(14) 0.0264(13) 0.0039(11) 0.0093(11) -0.0025(11)
C22 0.0165(11) 0.0238(14) 0.0209(12) 0.0007(11) 0.0057(10) -0.0031(10)
C16 0.0171(12) 0.0205(14) 0.0144(11) 0.0021(10) 0.0039(9) 0.0033(10)

loop_
_atom_type_symbol
_atom_type_description
_atom_type_scat_dispersion_real
_atom_type_scat_dispersion_imag
_atom_type_scat_source
C C 0.0181 0.0091 'International Tables Vol C Tables 4.2.6.8 and 6.1.1.4'
H H 0.0000 0.0000 'International Tables Vol C Tables 4.2.6.8 and 6.1.1.4'
N N 0.0311 0.0180 'International Tables Vol C Tables 4.2.6.8 and 6.1.1.4'
O O 0.0492 0.0322 'International Tables Vol C Tables 4.2.6.8 and 6.1.1.4'

loop_
_geom_angle_atom_site_label_1
_geom_angle_atom_site_label_2
_geom_angle_atom_site_label_3
_geom_angle
_geom_angle_site_symmetry_1
_geom_angle_site_symmetry_3
_geom_angle_publ_flag
C30A C29A C34A 120.0 . . ?
C30A C29A C35A 120.2(3) . . ?
C34A C29A C35A 119.8(3) . . ?
C31A C30A C29A 120.0 . . ?
C31A C30A H30A 120.0 . . ?
C29A C30A H30A 120.0 . . ?
C32A C31A C30A 120.0 . . ?
C32A C31A H31A 120.0 . . ?
C30A C31A H31A 120.0 . . ?
C31A C32A C33A 120.0 . . ?
C31A C32A H32A 120.0 . . ?
C33A C32A H32A 120.0 . . ?
C34A C33A C32A 120.0 . . ?
C34A C33A H33A 120.0 . . ?
C32A C33A H33A 120.0 . . ?
C33A C34A C29A 120.0 . . ?
C33A C34A H34A 120.0 . . ?
C29A C34A H34A 120.0 . . ?
C29A C35A H35A 109.5 . . ?
C29A C35A H35B 109.5 . . ?
H35A C35A H35B 109.5 . . ?
C29A C35A H35C 109.5 . . ?
H35A C35A H35C 109.5 . . ?
H35B C35A H35C 109.5 . . ?
C30B C29B C34B 120.0 . . ?
C30B C29B C35B 119.6(9) . . ?
C34B C29B C35B 120.2(10) . . ?
C31B C30B C29B 120.0 . . ?
C31B C30B H30B 120.0 . . ?
C29B C30B H30B 120.0 . . ?
C32B C31B C30B 120.0 . . ?
C32B C31B H31B 120.0 . . ?
C30B C31B H31B 120.0 . . ?
C31B C32B C33B 120.0 . . ?
C31B C32B H32B 120.0 . . ?
C33B C32B H32B 120.0 . . ?
C34B C33B C32B 120.0 . . ?
C34B C33B H33B 120.0 . . ?
C32B C33B H33B 120.0 . . ?
C33B C34B C29B 120.0 . . ?
C33B C34B H34B 120.0 . . ?
C29B C34B H34B 120.0 . . ?
C29B C35B H35D 109.5 . . ?
C29B C35B H35E 109.5 . . ?
H35D C35B H35E 109.5 . . ?
C29B C35B H35F 109.5 . . ?
H35D C35B H35F 109.5 . . ?
H35E C35B H35F 109.5 . . ?
C7 O1 C1 107.1(2) . . ?
C10 N1 C11 111.7(2) . . ?
C10 N1 C14 114.4(2) . . ?
C11 N1 C14 103.6(2) . . ?
C3 C8 C7 119.9(2) . . ?
C3 C8 C2 131.6(2) . . ?
C7 C8 C2 108.6(2) . . ?
C16 N2 H2A 123(2) . . ?
C16 N2 H2B 122(2) . . ?
H2A N2 H2B 115(3) . . ?
C8 C2 C1 102.7(2) . . ?
C8 C2 H2C 111.2 . . ?
C1 C2 H2C 111.2 . . ?
C8 C2 H2D 111.2 . . ?
C1 C2 H2D 111.2 . . ?
H2C C2 H2D 109.1 . . ?
O1 C1 C2 108.1(2) . . ?
O1 C1 H1A 110.1 . . ?
C2 C1 H1A 110.1 . . ?
O1 C1 H1B 110.1 . . ?
C2 C1 H1B 110.1 . . ?
H1A C1 H1B 108.4 . . ?
O1 C7 C6 124.4(2) . . ?
O1 C7 C8 113.5(2) . . ?
C6 C7 C8 122.1(2) . . ?
C7 C6 C5 117.1(2) . . ?
C7 C6 H6 121.4 . . ?
C5 C6 H6 121.4 . . ?
C6 C5 C4 122.5(2) . . ?
C6 C5 H5 118.8 . . ?
C4 C5 H5 118.8 . . ?
C5 C4 C3 118.4(2) . . ?
C5 C4 C9 120.6(2) . . ?
C3 C4 C9 120.8(2) . . ?
C8 C3 C4 120.0(2) . . ?
C8 C3 H3 120.0 . . ?
C4 C3 H3 120.0 . . ?
C4 C9 C10 110.2(2) . . ?
C4 C9 H9A 109.6 . . ?
C10 C9 H9A 109.6 . . ?
C4 C9 H9B 109.6 . . ?
C10 C9 H9B 109.6 . . ?
H9A C9 H9B 108.1 . . ?
N1 C10 C9 113.3(2) . . ?
N1 C10 H10A 108.9 . . ?
C9 C10 H10A 108.9 . . ?
N1 C10 H10B 108.9 . . ?
C9 C10 H10B 108.9 . . ?
H10A C10 H10B 107.7 . . ?
N1 C11 C12 102.3(2) . . ?
N1 C11 H11A 111.3 . . ?
C12 C11 H11A 111.3 . . ?
N1 C11 H11B 111.3 . . ?
C12 C11 H11B 111.3 . . ?
H11A C11 H11B 109.2 . . ?
C11 C12 C13 102.2(2) . . ?
C11 C12 C15 116.3(2) . . ?
C13 C12 C15 116.3(2) . . ?
C11 C12 H12 107.1 . . ?
C13 C12 H12 107.1 . . ?
C15 C12 H12 107.1 . . ?
C14 C13 C12 105.0(2) . . ?
C14 C13 H13A 110.7 . . ?
C12 C13 H13A 110.7 . . ?
C14 C13 H13B 110.7 . . ?
C12 C13 H13B 110.7 . . ?
H13A C13 H13B 108.8 . . ?
N1 C14 C13 105.9(2) . . ?
N1 C14 H14A 110.6 . . ?
C13 C14 H14A 110.6 . . ?
N1 C14 H14B 110.6 . . ?
C13 C14 H14B 110.6 . . ?
H14A C14 H14B 108.7 . . ?
C23 C15 C17 112.24(19) . . ?
C23 C15 C12 109.8(2) . . ?
C17 C15 C12 110.4(2) . . ?
C23 C15 C16 111.8(2) . . ?
C17 C15 C16 104.87(19) . . ?
C12 C15 C16 107.55(19) . . ?
C24 C23 C28 117.5(2) . . ?
C24 C23 C15 121.3(2) . . ?
C28 C23 C15 121.0(2) . . ?
C27 C28 C23 121.0(2) . . ?
C27 C28 H28 119.5 . . ?
C23 C28 H28 119.5 . . ?
C26 C27 C28 120.5(3) . . ?
C26 C27 H27 119.7 . . ?
C28 C27 H27 119.7 . . ?
C27 C26 C25 119.4(3) . . ?
C27 C26 H26 120.3 . . ?
C25 C26 H26 120.3 . . ?
C26 C25 C24 120.1(3) . . ?
C26 C25 H25 120.0 . . ?
C24 C25 H25 120.0 . . ?
C25 C24 C23 121.4(3) . . ?
C25 C24 H24 119.3 . . ?
C23 C24 H24 119.3 . . ?
C22 C17 C18 117.2(2) . . ?
C22 C17 C15 123.0(2) . . ?
C18 C17 C15 119.7(2) . . ?
C19 C18 C17 121.7(3) . . ?
C19 C18 H18 119.2 . . ?
C17 C18 H18 119.2 . . ?
C20 C19 C18 120.1(2) . . ?
C20 C19 H19 120.0 . . ?
C18 C19 H19 120.0 . . ?
C19 C20 C21 119.3(2) . . ?
C19 C20 H20 120.4 . . ?
C21 C20 H20 120.4 . . ?
C20 C21 C22 120.7(3) . . ?
C20 C21 H21 119.7 . . ?
C22 C21 H21 119.7 . . ?
C17 C22 C21 121.1(2) . . ?
C17 C22 H22 119.5 . . ?
C21 C22 H22 119.5 . . ?
O2 C16 N2 122.0(2) . . ?
O2 C16 C15 121.0(2) . . ?
N2 C16 C15 116.9(2) . . ?

loop_
_geom_bond_atom_site_label_1
_geom_bond_atom_site_label_2
_geom_bond_distance
_geom_bond_site_symmetry_2
_geom_bond_publ_flag
C29A C30A 1.3900 . ?
C29A C34A 1.3900 . ?
C29A C35A 1.516(5) . ?
C30A C31A 1.3900 . ?
C30A H30A 0.9500 . ?
C31A C32A 1.3900 . ?
C31A H31A 0.9500 . ?
C32A C33A 1.3900 . ?
C32A H32A 0.9500 . ?
C33A C34A 1.3900 . ?
C33A H33A 0.9500 . ?
C34A H34A 0.9500 . ?
C35A H35A 0.9800 . ?
C35A H35B 0.9800 . ?
C35A H35C 0.9800 . ?
C29B C30B 1.3900 . ?
C29B C34B 1.3900 . ?
C29B C35B 1.493(11) . ?
C30B C31B 1.3900 . ?
C30B H30B 0.9500 . ?
C31B C32B 1.3900 . ?
C31B H31B 0.9500 . ?
C32B C33B 1.3900 . ?
C32B H32B 0.9500 . ?
C33B C34B 1.3900 . ?
C33B H33B 0.9500 . ?
C34B H34B 0.9500 . ?
C35B H35D 0.9800 . ?
C35B H35E 0.9800 . ?
C35B H35F 0.9800 . ?
O1 C7 1.381(3) . ?
O1 C1 1.460(3) . ?
N1 C10 1.461(3) . ?
N1 C11 1.466(3) . ?
N1 C14 1.468(3) . ?
C8 C3 1.381(4) . ?
C8 C7 1.384(4) . ?
C8 C2 1.502(4) . ?
O2 C16 1.227(3) . ?
N2 C16 1.343(3) . ?
N2 H2A 0.88(4) . ?
N2 H2B 0.90(4) . ?
C2 C1 1.529(4) . ?
C2 H2C 0.9900 . ?
C2 H2D 0.9900 . ?
C1 H1A 0.9900 . ?
C1 H1B 0.9900 . ?
C7 C6 1.382(4) . ?
C6 C5 1.391(4) . ?
C6 H6 0.9500 . ?
C5 C4 1.392(4) . ?
C5 H5 0.9500 . ?
C4 C3 1.400(4) . ?
C4 C9 1.511(4) . ?
C3 H3 0.9500 . ?
C9 C10 1.520(4) . ?
C9 H9A 0.9900 . ?
C9 H9B 0.9900 . ?
C10 H10A 0.9900 . ?
C10 H10B 0.9900 . ?
C11 C12 1.528(4) . ?
C11 H11A 0.9900 . ?
C11 H11B 0.9900 . ?
C12 C13 1.546(3) . ?
C12 C15 1.562(3) . ?
C12 H12 1.0000 . ?
C13 C14 1.512(4) . ?
C13 H13A 0.9900 . ?
C13 H13B 0.9900 . ?
C14 H14A 0.9900 . ?
C14 H14B 0.9900 . ?
C15 C23 1.537(4) . ?
C15 C17 1.544(3) . ?
C15 C16 1.564(3) . ?
C23 C24 1.400(3) . ?
C23 C28 1.402(4) . ?
C28 C27 1.388(4) . ?
C28 H28 0.9500 . ?
C27 C26 1.386(4) . ?
C27 H27 0.9500 . ?
C26 C25 1.387(4) . ?
C26 H26 0.9500 . ?
C25 C24 1.391(4) . ?
C25 H25 0.9500 . ?
C24 H24 0.9500 . ?
C17 C22 1.391(4) . ?
C17 C18 1.404(3) . ?
C18 C19 1.384(4) . ?
C18 H18 0.9500 . ?
C19 C20 1.382(4) . ?
C19 H19 0.9500 . ?
C20 C21 1.382(4) . ?
C20 H20 0.9500 . ?
C21 C22 1.391(4) . ?
C21 H21 0.9500 . ?
C22 H22 0.9500 . ?

loop_
_geom_torsion_atom_site_label_1
_geom_torsion_atom_site_label_2
_geom_torsion_atom_site_label_3
_geom_torsion_atom_site_label_4
_geom_torsion
_geom_torsion_site_symmetry_1
_geom_torsion_site_symmetry_2
_geom_torsion_site_symmetry_3
_geom_torsion_site_symmetry_4
_geom_torsion_publ_flag
C34A C29A C30A C31A 0.0 . . . . ?
C35A C29A C30A C31A -176.9(3) . . . . ?
C29A C30A C31A C32A 0.0 . . . . ?
C30A C31A C32A C33A 0.0 . . . . ?
C31A C32A C33A C34A 0.0 . . . . ?
C32A C33A C34A C29A 0.0 . . . . ?
C30A C29A C34A C33A 0.0 . . . . ?
C35A C29A C34A C33A 176.9(3) . . . . ?
C34B C29B C30B C31B 0.0 . . . . ?
C35B C29B C30B C31B -174.3(12) . . . . ?
C29B C30B C31B C32B 0.0 . . . . ?
C30B C31B C32B C33B 0.0 . . . . ?
C31B C32B C33B C34B 0.0 . . . . ?
C32B C33B C34B C29B 0.0 . . . . ?
C30B C29B C34B C33B 0.0 . . . . ?
C35B C29B C34B C33B 174.3(12) . . . . ?
C3 C8 C2 C1 179.7(3) . . . . ?
C7 C8 C2 C1 -1.4(3) . . . . ?
C7 O1 C1 C2 -0.7(3) . . . . ?
C8 C2 C1 O1 1.3(3) . . . . ?
C1 O1 C7 C6 -178.7(3) . . . . ?
C1 O1 C7 C8 -0.2(3) . . . . ?
C3 C8 C7 O1 -179.9(2) . . . . ?
C2 C8 C7 O1 1.1(3) . . . . ?
C3 C8 C7 C6 -1.4(4) . . . . ?
C2 C8 C7 C6 179.6(3) . . . . ?
O1 C7 C6 C5 179.6(2) . . . . ?
C8 C7 C6 C5 1.2(4) . . . . ?
C7 C6 C5 C4 0.1(4) . . . . ?
C6 C5 C4 C3 -1.1(4) . . . . ?
C6 C5 C4 C9 174.1(3) . . . . ?
C7 C8 C3 C4 0.3(4) . . . . ?
C2 C8 C3 C4 179.0(3) . . . . ?
C5 C4 C3 C8 0.9(4) . . . . ?
C9 C4 C3 C8 -174.3(2) . . . . ?
C5 C4 C9 C10 -82.9(3) . . . . ?
C3 C4 C9 C10 92.2(3) . . . . ?
C11 N1 C10 C9 -170.7(2) . . . . ?
C14 N1 C10 C9 72.0(3) . . . . ?
C4 C9 C10 N1 175.6(2) . . . . ?
C10 N1 C11 C12 -170.1(2) . . . . ?
C14 N1 C11 C12 -46.4(3) . . . . ?
N1 C11 C12 C13 38.8(3) . . . . ?
N1 C11 C12 C15 166.6(2) . . . . ?
C11 C12 C13 C14 -17.4(3) . . . . ?
C15 C12 C13 C14 -145.1(3) . . . . ?
C10 N1 C14 C13 157.2(2) . . . . ?
C11 N1 C14 C13 35.3(3) . . . . ?
C12 C13 C14 N1 -10.2(3) . . . . ?
C11 C12 C15 C23 -60.6(3) . . . . ?
C13 C12 C15 C23 59.9(3) . . . . ?
C11 C12 C15 C17 175.2(2) . . . . ?
C13 C12 C15 C17 -64.3(3) . . . . ?
C11 C12 C15 C16 61.3(3) . . . . ?
C13 C12 C15 C16 -178.2(2) . . . . ?
C17 C15 C23 C24 31.9(3) . . . . ?
C12 C15 C23 C24 -91.3(3) . . . . ?
C16 C15 C23 C24 149.4(2) . . . . ?
C17 C15 C23 C28 -153.2(2) . . . . ?
C12 C15 C23 C28 83.7(3) . . . . ?
C16 C15 C23 C28 -35.6(3) . . . . ?
C24 C23 C28 C27 0.3(4) . . . . ?
C15 C23 C28 C27 -174.8(2) . . . . ?
C23 C28 C27 C26 -0.3(4) . . . . ?
C28 C27 C26 C25 0.0(4) . . . . ?
C27 C26 C25 C24 0.3(4) . . . . ?
C26 C25 C24 C23 -0.3(4) . . . . ?
C28 C23 C24 C25 0.0(4) . . . . ?
C15 C23 C24 C25 175.2(2) . . . . ?
C23 C15 C17 C22 -134.9(2) . . . . ?
C12 C15 C17 C22 -12.1(3) . . . . ?
C16 C15 C17 C22 103.4(3) . . . . ?
C23 C15 C17 C18 48.8(3) . . . . ?
C12 C15 C17 C18 171.6(2) . . . . ?
C16 C15 C17 C18 -72.9(3) . . . . ?
C22 C17 C18 C19 -0.7(4) . . . . ?
C15 C17 C18 C19 175.8(2) . . . . ?
C17 C18 C19 C20 0.9(4) . . . . ?
C18 C19 C20 C21 -0.1(4) . . . . ?
C19 C20 C21 C22 -0.9(4) . . . . ?
C18 C17 C22 C21 -0.3(4) . . . . ?
C15 C17 C22 C21 -176.7(2) . . . . ?
C20 C21 C22 C17 1.1(4) . . . . ?
C23 C15 C16 O2 140.6(2) . . . . ?
C17 C15 C16 O2 -97.5(3) . . . . ?
C12 C15 C16 O2 20.0(3) . . . . ?
C23 C15 C16 N2 -42.0(3) . . . . ?
C17 C15 C16 N2 79.9(3) . . . . ?
C12 C15 C16 N2 -162.6(2) . . . . ?
